data_4330646
loop_
_publ_author_name
'Laurine Azor'
'Corinne Bailly'
'Lydia Brelot'
'Marc Henry'
'Pierre Mobian'
'Samuel Dagorne'

_publ_contact_author_address
;
Institut Le Bel, rue Blaise Pascal, 67000 STRASBOURG, FRANCE
;
_publ_contact_author_email welter@unistra.fr
_publ_contact_author_fax 0383681232
_publ_contact_author_name
;
Richard Welter
;
_publ_contact_author_phone 0383681593
_publ_section_title
;
 Stereoselective Synthesis of Biphenolate/Binaphtolate Titanate and
 Zirconate Alkoxide Species: Structural Characterization and Use in the
 Controlled ROP of Lactide
;
_journal_name_full 'Inorganic Chemistry'
_journal_page_first 10876
_journal_page_last 10883
_journal_paper_doi 10.1021/ic301352t
_journal_volume 51
_journal_year 2012
_chemical_formula_moiety 'C56 H48 Cl2 Li O6 Ti'
_chemical_formula_sum 'C56 H48 Cl2 Li O6 Ti'
_chemical_formula_weight 942.68
_chemical_name_systematic
; 
 ? 
;
_space_group_IT_number 14
_symmetry_cell_setting monoclinic
_symmetry_space_group_name_Hall '-P 2yn'
_symmetry_space_group_name_H-M 'P 1 21/n 1'
_atom_sites_solution_hydrogens geom
_atom_sites_solution_primary direct
_atom_sites_solution_secondary difmap
_audit_creation_method SHELXL-97
_cell_angle_alpha 90.00
_cell_angle_beta 92.4300(12)
_cell_angle_gamma 90.00
_cell_formula_units_Z 4
_cell_length_a 11.0920(2)
_cell_length_b 21.1180(6)
_cell_length_c 20.4170(5)
_cell_measurement_reflns_used 12685
_cell_measurement_temperature 173(2)
_cell_measurement_theta_max 30.034
_cell_measurement_theta_min 0.998
_cell_volume 4778.2(2)
_computing_cell_refinement 'Denzo (Nonius B.V., 1998)'
_computing_data_collection 'Collect (Nonius B.V., 1998)'
_computing_data_reduction 'Denzo (Nonius B.V., 1998)'
_computing_molecular_graphics 'PLATON 98 (Spek, 1998)'
_computing_publication_material 'SHELXL-97 (Sheldrick, 1997)'
_computing_structure_refinement 'SHELXL-97 (Sheldrick, 1997)'
_computing_structure_solution 'SHELXS-97 (Sheldrick, 1997)'
_diffrn_ambient_temperature 173(2)
_diffrn_measured_fraction_theta_full 0.996
_diffrn_measured_fraction_theta_max 0.996
_diffrn_measurement_device_type KappaCCD
_diffrn_measurement_method '\p scans'
_diffrn_radiation_monochromator graphite
_diffrn_radiation_source 'fine-focus sealed tube'
_diffrn_radiation_type MoK\a
_diffrn_radiation_wavelength 0.71070
_diffrn_reflns_av_R_equivalents 0.0306
_diffrn_reflns_av_sigmaI/netI 0.0523
_diffrn_reflns_limit_h_max 15
_diffrn_reflns_limit_h_min -15
_diffrn_reflns_limit_k_max 29
_diffrn_reflns_limit_k_min -26
_diffrn_reflns_limit_l_max 28
_diffrn_reflns_limit_l_min -28
_diffrn_reflns_number 23426
_diffrn_reflns_theta_full 30.05
_diffrn_reflns_theta_max 30.05
_diffrn_reflns_theta_min 1.39
_exptl_absorpt_coefficient_mu 0.342
_exptl_absorpt_correction_type none
_exptl_crystal_colour 'pale yellow'
_exptl_crystal_density_diffrn 1.310
_exptl_crystal_description prism
_exptl_crystal_F_000 1964
_exptl_crystal_size_max 0.10
_exptl_crystal_size_mid 0.10
_exptl_crystal_size_min 0.10
_refine_diff_density_max 0.904
_refine_diff_density_min -0.794
_refine_diff_density_rms 0.122
_refine_ls_extinction_method none
_refine_ls_goodness_of_fit_ref 1.037
_refine_ls_hydrogen_treatment constr
_refine_ls_matrix_type full
_refine_ls_number_parameters 595
_refine_ls_number_reflns 13959
_refine_ls_number_restraints 0
_refine_ls_restrained_S_all 1.037
_refine_ls_R_factor_all 0.0917
_refine_ls_R_factor_gt 0.0551
_refine_ls_shift/su_max 0.002
_refine_ls_shift/su_mean 0.001
_refine_ls_structure_factor_coef Fsqd
_refine_ls_weighting_details 'calc w=1/[\s^2^(Fo^2^)+(0.0977P)^2^+1.4762P] where P=(Fo^2^+2Fc^2^)/3'
_refine_ls_weighting_scheme calc
_refine_ls_wR_factor_gt 0.1486
_refine_ls_wR_factor_ref 0.1791
_reflns_number_gt 9607
_reflns_number_total 13959
_reflns_threshold_expression >2sigma(I)
_cod_data_source_file ic301352t_si_002_2.cif
_cod_data_source_block samuel_17_02_2010
_cod_original_sg_symbol_H-M 'P 21/n'
_cod_database_code 4330646

loop_
_symmetry_equiv_pos_as_xyz
'x, y, z'
'-x+1/2, y+1/2, -z+1/2'
'-x, -y, -z'
'x-1/2, -y-1/2, z-1/2'

loop_
_atom_site_label
_atom_site_type_symbol
_atom_site_fract_x
_atom_site_fract_y
_atom_site_fract_z
_atom_site_U_iso_or_equiv
_atom_site_adp_type
_atom_site_occupancy
_atom_site_symmetry_multiplicity
_atom_site_calc_flag
Ti Ti 0.49697(3) 0.159235(16) 0.716842(17) 0.02052(9) Uani 1 1 d
Cl2 Cl -0.07451(8) 0.12854(4) 0.35613(5) 0.0685(2) Uani 1 1 d
O1 O 0.44965(13) 0.15552(7) 0.63359(7) 0.0274(3) Uani 1 1 d
O2 O 0.58419(11) 0.07535(6) 0.71820(7) 0.0242(3) Uani 1 1 d
O3 O 0.38655(12) 0.12478(7) 0.77099(7) 0.0262(3) Uani 1 1 d
O4 O 0.46106(12) 0.24544(6) 0.73346(7) 0.0249(3) Uani 1 1 d
O5 O 0.66554(12) 0.18180(7) 0.73687(7) 0.0268(3) Uani 1 1 d
O6 O 0.89184(13) 0.06432(8) 0.73668(9) 0.0401(4) Uani 1 1 d
C1 C 0.3805(3) 0.13601(18) 0.57739(13) 0.0599(9) Uani 1 1 d
H1 H 0.4211 0.0962 0.5635 0.072 Uiso 1 1 calc
C2 C 0.2612(3) 0.1163(2) 0.5900(2) 0.0956(16) Uani 1 1 d
H2A H 0.2639 0.0840 0.6244 0.143 Uiso 1 1 calc
H2B H 0.2230 0.0987 0.5499 0.143 Uiso 1 1 calc
H2C H 0.2144 0.1528 0.6043 0.143 Uiso 1 1 calc
C3 C 0.3992(2) 0.18089(14) 0.52192(12) 0.0448(6) Uani 1 1 d
H3A H 0.3687 0.2229 0.5333 0.067 Uiso 1 1 calc
H3B H 0.3555 0.1654 0.4823 0.067 Uiso 1 1 calc
H3C H 0.4855 0.1837 0.5138 0.067 Uiso 1 1 calc
C4 C 0.52439(17) 0.02742(9) 0.68743(10) 0.0241(4) Uani 1 1 d
C5 C 0.42710(17) -0.00197(9) 0.71746(10) 0.0263(4) Uani 1 1 d
C6 C 0.36145(19) -0.04816(10) 0.68289(12) 0.0332(5) Uani 1 1 d
H6 H 0.2956 -0.0681 0.7029 0.040 Uiso 1 1 calc
C7 C 0.3899(2) -0.06575(10) 0.61992(12) 0.0354(5) Uani 1 1 d
H7 H 0.3407 -0.0952 0.5958 0.043 Uiso 1 1 calc
C8 C 0.4913(2) -0.03976(10) 0.59266(11) 0.0327(5) Uani 1 1 d
H8 H 0.5134 -0.0533 0.5505 0.039 Uiso 1 1 calc
C9 C 0.56119(18) 0.00580(9) 0.62587(10) 0.0266(4) Uani 1 1 d
C10 C 0.67737(19) 0.02789(10) 0.59920(10) 0.0284(4) Uani 1 1 d
C11 C 0.7038(2) 0.09164(11) 0.58808(11) 0.0332(5) Uani 1 1 d
H11 H 0.6447 0.1230 0.5959 0.040 Uiso 1 1 calc
C12 C 0.8150(2) 0.10977(12) 0.56579(12) 0.0383(5) Uani 1 1 d
H12 H 0.8318 0.1533 0.5587 0.046 Uiso 1 1 calc
C13 C 0.9019(2) 0.06435(13) 0.55379(12) 0.0439(6) Uani 1 1 d
H13 H 0.9783 0.0767 0.5388 0.053 Uiso 1 1 calc
C14 C 0.6879(2) 0.12839(15) 0.87309(12) 0.0469(6) Uani 1 1 d
H14 H 0.6121 0.1447 0.8576 0.056 Uiso 1 1 calc
C15 C 0.7655(2) -0.01693(11) 0.58610(11) 0.0366(5) Uani 1 1 d
H15 H 0.7491 -0.0606 0.5926 0.044 Uiso 1 1 calc
C16 C 0.37597(17) 0.07356(10) 0.81042(10) 0.0265(4) Uani 1 1 d
C17 C 0.39917(18) 0.01217(10) 0.78703(11) 0.0287(4) Uani 1 1 d
C18 C 0.3905(2) -0.03867(11) 0.83024(13) 0.0382(5) Uani 1 1 d
H18 H 0.4071 -0.0803 0.8154 0.046 Uiso 1 1 calc
C19 C 0.3582(3) -0.02972(12) 0.89435(13) 0.0481(6) Uani 1 1 d
H19 H 0.3548 -0.0647 0.9235 0.058 Uiso 1 1 calc
C20 C 0.3311(3) 0.03033(12) 0.91559(12) 0.0440(6) Uani 1 1 d
H20 H 0.3069 0.0360 0.9593 0.053 Uiso 1 1 calc
C21 C 0.33813(19) 0.08288(10) 0.87472(11) 0.0308(4) Uani 1 1 d
C22 C 0.30077(19) 0.14610(10) 0.89966(11) 0.0303(4) Uani 1 1 d
C23 C 0.3238(2) 0.16154(12) 0.96601(12) 0.0389(5) Uani 1 1 d
H23 H 0.3696 0.1333 0.9934 0.047 Uiso 1 1 calc
C24 C 0.2808(2) 0.21721(13) 0.99191(12) 0.0449(6) Uani 1 1 d
H24 H 0.2960 0.2264 1.0370 0.054 Uiso 1 1 calc
C25 C 0.2159(2) 0.25956(13) 0.95282(13) 0.0419(6) Uani 1 1 d
H25 H 0.1864 0.2977 0.9709 0.050 Uiso 1 1 calc
C26 C 0.1944(2) 0.24585(12) 0.88721(12) 0.0392(5) Uani 1 1 d
H26 H 0.1506 0.2750 0.8600 0.047 Uiso 1 1 calc
C27 C 0.23604(19) 0.18986(11) 0.86072(11) 0.0327(5) Uani 1 1 d
H27 H 0.2204 0.1812 0.8155 0.039 Uiso 1 1 calc
C28 C 0.49082(19) 0.29036(10) 0.68924(10) 0.0289(4) Uani 1 1 d
C29 C 0.6123(2) 0.31035(10) 0.68711(12) 0.0350(5) Uani 1 1 d
C30 C 0.6435(3) 0.35231(13) 0.63767(15) 0.0488(7) Uani 1 1 d
H30 H 0.7253 0.3648 0.6345 0.059 Uiso 1 1 calc
C31 C 0.5576(3) 0.37589(14) 0.59350(16) 0.0583(8) Uani 1 1 d
H31 H 0.5807 0.4034 0.5594 0.070 Uiso 1 1 calc
C32 C 0.4377(3) 0.35948(13) 0.59888(14) 0.0489(7) Uani 1 1 d
H32 H 0.3786 0.3777 0.5695 0.059 Uiso 1 1 calc
C33 C 0.4014(2) 0.31687(10) 0.64637(11) 0.0344(5) Uani 1 1 d
C34 C 0.2703(2) 0.30139(10) 0.65023(11) 0.0334(5) Uani 1 1 d
C35 C 0.2171(2) 0.29028(11) 0.70979(11) 0.0357(5) Uani 1 1 d
H35 H 0.2653 0.2910 0.7494 0.043 Uiso 1 1 calc
C36 C 0.0948(2) 0.27816(13) 0.71187(13) 0.0432(6) Uani 1 1 d
H36 H 0.0603 0.2704 0.7529 0.052 Uiso 1 1 calc
C37 C 0.0215(2) 0.27716(14) 0.65517(15) 0.0507(7) Uani 1 1 d
H37 H -0.0624 0.2688 0.6570 0.061 Uiso 1 1 calc
C38 C 0.0731(3) 0.28852(14) 0.59594(15) 0.0526(7) Uani 1 1 d
H38 H 0.0239 0.2880 0.5567 0.063 Uiso 1 1 calc
C39 C 0.1954(2) 0.30063(12) 0.59281(12) 0.0439(6) Uani 1 1 d
C40 C 0.71606(17) 0.23308(10) 0.76709(11) 0.0295(4) Uani 1 1 d
C41 C 0.70168(19) 0.29402(10) 0.74028(12) 0.0336(5) Uani 1 1 d
C42 C 0.7729(2) 0.34285(12) 0.76785(16) 0.0477(7) Uani 1 1 d
H42 H 0.7663 0.3841 0.7495 0.057 Uiso 1 1 calc
C43 C 0.8520(2) 0.33290(15) 0.82059(17) 0.0582(9) Uani 1 1 d
H43 H 0.9020 0.3664 0.8368 0.070 Uiso 1 1 calc
C44 C 0.8581(2) 0.27422(16) 0.84967(14) 0.0503(7) Uani 1 1 d
H44 H 0.9099 0.2681 0.8874 0.060 Uiso 1 1 calc
C45 C 0.78925(19) 0.22310(12) 0.82478(11) 0.0366(5) Uani 1 1 d
C46 C 0.7935(2) 0.16165(14) 0.86003(11) 0.0409(6) Uani 1 1 d
C47 C 0.9026(2) 0.13645(18) 0.88480(13) 0.0549(8) Uani 1 1 d
H47 H 0.9760 0.1579 0.8771 0.066 Uiso 1 1 calc
C48 C 0.9051(3) 0.0809(2) 0.92021(14) 0.0723(11) Uani 1 1 d
H48 H 0.9803 0.0649 0.9369 0.087 Uiso 1 1 calc
C49 C 0.8011(4) 0.0481(2) 0.93186(17) 0.0808(12) Uani 1 1 d
H49 H 0.8043 0.0096 0.9558 0.097 Uiso 1 1 calc
C50 C 0.6917(3) 0.07213(18) 0.90814(15) 0.0653(9) Uani 1 1 d
H50 H 0.6191 0.0500 0.9159 0.078 Uiso 1 1 calc
Cl1 Cl 0.07968(7) 0.19062(4) 0.45437(4) 0.0621(2) Uani 1 1 d
C51 C 0.8766(2) 0.00114(13) 0.56380(13) 0.0449(6) Uani 1 1 d
H51 H 0.9356 -0.0301 0.5553 0.054 Uiso 1 1 calc
C52 C 1.0057(2) 0.09345(14) 0.72301(13) 0.0446(6) Uani 1 1 d
H52A H 1.0294 0.1246 0.7574 0.054 Uiso 1 1 calc
H52B H 1.0010 0.1151 0.6800 0.054 Uiso 1 1 calc
C53 C 1.0947(2) 0.03916(17) 0.72253(15) 0.0577(8) Uani 1 1 d
H53A H 1.0941 0.0183 0.6791 0.069 Uiso 1 1 calc
H53B H 1.1776 0.0536 0.7345 0.069 Uiso 1 1 calc
C54 C 1.0474(3) -0.00422(16) 0.77394(15) 0.0612(8) Uani 1 1 d
H54A H 1.0711 0.0106 0.8187 0.073 Uiso 1 1 calc
H54B H 1.0762 -0.0482 0.7682 0.073 Uiso 1 1 calc
C55 C 0.9131(3) 0.00059(14) 0.76092(15) 0.0521(7) Uani 1 1 d
H55A H 0.8852 -0.0311 0.7279 0.063 Uiso 1 1 calc
H55B H 0.8698 -0.0066 0.8017 0.063 Uiso 1 1 calc
C56 C 0.0038(2) 0.19790(13) 0.37846(12) 0.0427(6) Uani 1 1 d
H56A H 0.0627 0.2078 0.3448 0.051 Uiso 1 1 calc
H56B H -0.0539 0.2336 0.3799 0.051 Uiso 1 1 calc
Li Li 0.7417(3) 0.1015(2) 0.7291(3) 0.0517(12) Uani 1 1 d

loop_
_atom_site_aniso_label
_atom_site_aniso_U_11
_atom_site_aniso_U_22
_atom_site_aniso_U_33
_atom_site_aniso_U_23
_atom_site_aniso_U_13
_atom_site_aniso_U_12
Ti 0.01935(16) 0.02054(16) 0.02151(17) -0.00115(13) -0.00091(12) -0.00100(12)
Cl2 0.0685(5) 0.0483(4) 0.0859(6) -0.0083(4) -0.0305(4) -0.0041(3)
O1 0.0289(7) 0.0289(7) 0.0237(7) -0.0017(6) -0.0055(6) 0.0012(6)
O2 0.0218(6) 0.0224(6) 0.0282(7) -0.0018(5) -0.0010(5) -0.0001(5)
O3 0.0244(7) 0.0240(7) 0.0305(7) 0.0014(6) 0.0038(6) 0.0005(5)
O4 0.0271(7) 0.0208(6) 0.0268(7) -0.0010(5) 0.0017(5) -0.0003(5)
O5 0.0220(6) 0.0261(7) 0.0320(7) -0.0048(6) -0.0025(6) -0.0038(5)
O6 0.0237(7) 0.0393(9) 0.0570(11) 0.0003(8) -0.0015(7) 0.0031(6)
C1 0.0562(17) 0.090(2) 0.0320(13) 0.0134(14) -0.0172(12) -0.0285(16)
C2 0.073(2) 0.126(4) 0.083(3) 0.057(3) -0.047(2) -0.060(2)
C3 0.0454(14) 0.0605(17) 0.0284(11) 0.0094(11) 0.0014(10) 0.0061(12)
C4 0.0233(9) 0.0204(9) 0.0282(10) 0.0000(7) -0.0042(7) 0.0040(7)
C5 0.0236(9) 0.0210(9) 0.0339(10) -0.0021(8) -0.0020(8) 0.0018(7)
C6 0.0268(10) 0.0247(10) 0.0479(13) -0.0044(9) -0.0006(9) -0.0014(8)
C7 0.0315(11) 0.0272(10) 0.0469(13) -0.0102(10) -0.0072(10) 0.0000(8)
C8 0.0369(11) 0.0267(10) 0.0340(11) -0.0056(9) -0.0042(9) 0.0062(8)
C9 0.0268(9) 0.0234(9) 0.0294(10) -0.0008(8) -0.0016(8) 0.0047(7)
C10 0.0315(10) 0.0308(10) 0.0229(9) -0.0014(8) -0.0004(8) 0.0051(8)
C11 0.0339(11) 0.0325(11) 0.0334(11) 0.0028(9) 0.0034(9) 0.0064(9)
C12 0.0408(12) 0.0393(13) 0.0352(12) 0.0058(10) 0.0068(10) -0.0005(10)
C13 0.0361(12) 0.0570(16) 0.0397(13) 0.0023(12) 0.0137(10) 0.0019(11)
C14 0.0379(13) 0.0696(19) 0.0334(12) 0.0062(12) 0.0036(10) 0.0035(12)
C15 0.0410(12) 0.0342(11) 0.0350(12) -0.0019(9) 0.0083(10) 0.0083(10)
C16 0.0235(9) 0.0259(10) 0.0301(10) 0.0027(8) 0.0028(8) -0.0038(7)
C17 0.0247(9) 0.0261(10) 0.0353(11) 0.0017(8) 0.0015(8) -0.0048(8)
C18 0.0450(13) 0.0240(10) 0.0460(13) 0.0021(10) 0.0061(11) -0.0051(9)
C19 0.0680(17) 0.0311(12) 0.0460(14) 0.0115(11) 0.0118(13) -0.0092(12)
C20 0.0595(16) 0.0378(13) 0.0359(12) 0.0042(10) 0.0139(11) -0.0102(11)
C21 0.0320(10) 0.0302(10) 0.0307(10) 0.0005(9) 0.0054(8) -0.0057(8)
C22 0.0270(10) 0.0331(11) 0.0314(11) -0.0037(9) 0.0078(8) -0.0066(8)
C23 0.0457(13) 0.0397(13) 0.0312(11) -0.0016(10) 0.0029(10) -0.0027(10)
C24 0.0539(15) 0.0484(15) 0.0328(12) -0.0080(11) 0.0055(11) -0.0036(12)
C25 0.0373(12) 0.0456(14) 0.0432(13) -0.0141(11) 0.0071(10) 0.0004(10)
C26 0.0297(11) 0.0450(13) 0.0429(13) -0.0087(11) 0.0014(10) 0.0034(10)
C27 0.0257(10) 0.0408(12) 0.0316(11) -0.0058(9) 0.0019(8) -0.0013(9)
C28 0.0374(11) 0.0215(9) 0.0283(10) -0.0020(8) 0.0069(8) 0.0008(8)
C29 0.0397(12) 0.0234(10) 0.0429(13) -0.0043(9) 0.0127(10) -0.0020(9)
C30 0.0515(15) 0.0361(13) 0.0604(17) 0.0047(12) 0.0228(14) -0.0071(11)
C31 0.077(2) 0.0422(15) 0.0578(18) 0.0183(13) 0.0239(16) 0.0004(14)
C32 0.0637(17) 0.0385(13) 0.0453(15) 0.0145(12) 0.0118(13) 0.0090(12)
C33 0.0459(13) 0.0259(10) 0.0316(11) 0.0004(9) 0.0048(10) 0.0055(9)
C34 0.0411(12) 0.0251(10) 0.0334(11) 0.0001(9) -0.0043(9) 0.0099(9)
C35 0.0358(11) 0.0364(12) 0.0346(11) -0.0004(9) -0.0032(9) 0.0065(9)
C36 0.0358(12) 0.0470(14) 0.0465(14) 0.0008(12) -0.0024(10) 0.0057(10)
C37 0.0368(13) 0.0521(16) 0.0620(17) -0.0102(14) -0.0128(12) 0.0083(11)
C38 0.0543(16) 0.0502(16) 0.0512(16) -0.0131(13) -0.0223(13) 0.0207(13)
C39 0.0539(15) 0.0379(13) 0.0390(13) -0.0039(10) -0.0092(11) 0.0171(11)
C40 0.0187(9) 0.0353(11) 0.0348(11) -0.0125(9) 0.0050(8) -0.0064(8)
C41 0.0253(10) 0.0314(11) 0.0451(13) -0.0120(10) 0.0112(9) -0.0070(8)
C42 0.0333(12) 0.0359(13) 0.0751(19) -0.0223(13) 0.0159(12) -0.0100(10)
C43 0.0313(12) 0.0564(18) 0.087(2) -0.0443(17) 0.0061(13) -0.0128(12)
C44 0.0248(11) 0.074(2) 0.0519(15) -0.0358(15) -0.0005(10) -0.0022(11)
C45 0.0216(9) 0.0535(14) 0.0347(11) -0.0162(11) 0.0024(8) -0.0015(9)
C46 0.0294(11) 0.0696(18) 0.0235(10) -0.0071(11) -0.0010(8) 0.0041(11)
C47 0.0366(13) 0.096(2) 0.0312(13) -0.0061(14) -0.0030(10) 0.0121(14)
C48 0.0593(19) 0.124(3) 0.0339(14) 0.0126(18) -0.0006(13) 0.034(2)
C49 0.078(2) 0.114(3) 0.0512(18) 0.036(2) 0.0207(17) 0.035(2)
C50 0.0599(18) 0.089(3) 0.0475(16) 0.0215(17) 0.0150(14) 0.0078(17)
Cl1 0.0651(5) 0.0722(5) 0.0471(4) 0.0002(4) -0.0208(3) -0.0023(4)
C51 0.0406(13) 0.0484(14) 0.0468(14) -0.0021(12) 0.0162(11) 0.0136(11)
C52 0.0306(11) 0.0530(15) 0.0500(15) -0.0025(12) -0.0011(10) -0.0056(10)
C53 0.0309(12) 0.084(2) 0.0578(18) -0.0051(16) -0.0028(12) 0.0152(13)
C54 0.0645(18) 0.069(2) 0.0493(16) 0.0021(15) -0.0078(14) 0.0323(16)
C55 0.0561(16) 0.0465(15) 0.0537(16) 0.0069(13) 0.0022(13) 0.0027(13)
C56 0.0413(13) 0.0477(14) 0.0386(13) 0.0085(11) -0.0050(10) -0.0074(11)
Li 0.0205(17) 0.039(2) 0.095(4) -0.008(2) -0.008(2) -0.0005(16)

loop_
_atom_type_symbol
_atom_type_description
_atom_type_scat_dispersion_real
_atom_type_scat_dispersion_imag
_atom_type_scat_source
C C 0.0033 0.0016 'International Tables Vol C Tables 4.2.6.8 and 6.1.1.4'
H H 0.0000 0.0000 'International Tables Vol C Tables 4.2.6.8 and 6.1.1.4'
Li Li -0.0003 0.0001 'International Tables Vol C Tables 4.2.6.8 and 6.1.1.4'
O O 0.0106 0.0060 'International Tables Vol C Tables 4.2.6.8 and 6.1.1.4'
Ti Ti 0.2776 0.4457 'International Tables Vol C Tables 4.2.6.8 and 6.1.1.4'
Cl Cl 0.1484 0.1585 'International Tables Vol C Tables 4.2.6.8 and 6.1.1.4'

loop_
_geom_angle_atom_site_label_1
_geom_angle_atom_site_label_2
_geom_angle_atom_site_label_3
_geom_angle
O1 Ti O3 112.65(7)
O1 Ti O4 99.16(6)
O3 Ti O4 97.02(6)
O1 Ti O5 117.15(6)
O3 Ti O5 128.85(7)
O4 Ti O5 86.27(6)
O1 Ti O2 95.59(6)
O3 Ti O2 88.59(6)
O4 Ti O2 160.74(6)
O5 Ti O2 75.97(6)
C1 O1 Ti 157.84(16)
C4 O2 Li 136.69(19)
C4 O2 Ti 115.20(11)
Li O2 Ti 100.98(15)
C16 O3 Ti 138.64(12)
C28 O4 Ti 119.46(12)
C40 O5 Li 124.97(18)
C40 O5 Ti 131.51(12)
Li O5 Ti 100.89(13)
C52 O6 C55 109.33(19)
C52 O6 Li 126.7(2)
C55 O6 Li 123.9(2)
O1 C1 C2 114.6(3)
O1 C1 C3 110.0(2)
C2 C1 C3 118.8(3)
O1 C1 H1 103.8
C2 C1 H1 103.8
C3 C1 H1 103.8
C1 C2 H2A 109.5
C1 C2 H2B 109.5
H2A C2 H2B 109.5
C1 C2 H2C 109.5
H2A C2 H2C 109.5
H2B C2 H2C 109.5
C1 C3 H3A 109.5
C1 C3 H3B 109.5
H3A C3 H3B 109.5
C1 C3 H3C 109.5
H3A C3 H3C 109.5
H3B C3 H3C 109.5
O2 C4 C5 119.88(17)
O2 C4 C9 120.07(17)
C5 C4 C9 120.04(18)
C6 C5 C4 118.84(19)
C6 C5 C17 119.76(18)
C4 C5 C17 121.25(18)
C7 C6 C5 121.5(2)
C7 C6 H6 119.2
C5 C6 H6 119.2
C6 C7 C8 119.0(2)
C6 C7 H7 120.5
C8 C7 H7 120.5
C7 C8 C9 121.4(2)
C7 C8 H8 119.3
C9 C8 H8 119.3
C8 C9 C4 118.67(19)
C8 C9 C10 120.59(18)
C4 C9 C10 120.60(18)
C15 C10 C11 118.0(2)
C15 C10 C9 118.7(2)
C11 C10 C9 123.32(18)
C12 C11 C10 121.0(2)
C12 C11 H11 119.5
C10 C11 H11 119.5
C11 C12 C13 120.1(2)
C11 C12 H12 120.0
C13 C12 H12 120.0
C51 C13 C12 119.6(2)
C51 C13 H13 120.2
C12 C13 H13 120.2
C50 C14 C46 121.3(3)
C50 C14 H14 119.3
C46 C14 H14 119.3
C51 C15 C10 121.1(2)
C51 C15 H15 119.4
C10 C15 H15 119.4
O3 C16 C17 120.73(18)
O3 C16 C21 118.58(18)
C17 C16 C21 120.67(19)
C18 C17 C16 118.4(2)
C18 C17 C5 117.98(19)
C16 C17 C5 123.60(18)
C19 C18 C17 121.3(2)
C19 C18 H18 119.3
C17 C18 H18 119.3
C20 C19 C18 119.5(2)
C20 C19 H19 120.3
C18 C19 H19 120.3
C19 C20 C21 121.8(2)
C19 C20 H20 119.1
C21 C20 H20 119.1
C20 C21 C16 118.3(2)
C20 C21 C22 118.99(19)
C16 C21 C22 122.71(19)
C27 C22 C23 117.6(2)
C27 C22 C21 122.7(2)
C23 C22 C21 119.6(2)
C24 C23 C22 120.9(2)
C24 C23 H23 119.5
C22 C23 H23 119.5
C25 C24 C23 120.6(2)
C25 C24 H24 119.7
C23 C24 H24 119.7
C24 C25 C26 119.3(2)
C24 C25 H25 120.3
C26 C25 H25 120.3
C25 C26 C27 120.6(2)
C25 C26 H26 119.7
C27 C26 H26 119.7
C26 C27 C22 120.9(2)
C26 C27 H27 119.6
C22 C27 H27 119.6
O4 C28 C33 120.32(19)
O4 C28 C29 119.1(2)
C33 C28 C29 120.5(2)
C30 C29 C28 118.5(2)
C30 C29 C41 119.9(2)
C28 C29 C41 121.2(2)
C31 C30 C29 121.1(2)
C31 C30 H30 119.5
C29 C30 H30 119.4
C30 C31 C32 119.9(2)
C30 C31 H31 120.0
C32 C31 H31 120.1
C31 C32 C33 121.5(3)
C31 C32 H32 119.2
C33 C32 H32 119.2
C32 C33 C28 118.2(2)
C32 C33 C34 119.1(2)
C28 C33 C34 122.7(2)
C35 C34 C39 117.9(2)
C35 C34 C33 122.1(2)
C39 C34 C33 120.0(2)
C36 C35 C34 120.7(2)
C36 C35 H35 119.6
C34 C35 H35 119.7
C35 C36 C37 121.2(2)
C35 C36 H36 119.4
C37 C36 H36 119.4
C38 C37 C36 118.6(2)
C38 C37 H37 120.7
C36 C37 H37 120.7
C37 C38 C39 121.0(2)
C37 C38 H38 119.5
C39 C38 H38 119.5
C38 C39 C34 120.6(2)
O5 C40 C41 121.1(2)
O5 C40 C45 118.1(2)
C41 C40 C45 120.8(2)
C42 C41 C40 117.7(2)
C42 C41 C29 118.1(2)
C40 C41 C29 124.11(19)
C43 C42 C41 122.1(3)
C43 C42 H42 119.0
C41 C42 H42 119.0
C44 C43 C42 119.6(2)
C44 C43 H43 120.2
C42 C43 H43 120.2
C43 C44 C45 121.4(3)
C43 C44 H44 119.3
C45 C44 H44 119.3
C44 C45 C40 118.0(3)
C44 C45 C46 119.4(2)
C40 C45 C46 122.6(2)
C47 C46 C14 117.3(3)
C47 C46 C45 121.2(3)
C14 C46 C45 121.4(2)
C48 C47 C46 120.8(3)
C48 C47 H47 119.6
C46 C47 H47 119.6
C49 C48 C47 121.4(3)
C49 C48 H48 119.3
C47 C48 H48 119.3
C48 C49 C50 119.0(3)
C48 C49 H49 120.5
C50 C49 H49 120.5
C49 C50 C14 120.1(3)
C49 C50 H50 119.9
C14 C50 H50 119.9
C13 C51 C15 120.3(2)
C13 C51 H51 119.9
C15 C51 H51 119.9
O6 C52 C53 104.8(2)
O6 C52 H52A 110.8
C53 C52 H52A 110.8
O6 C52 H52B 110.8
C53 C52 H52B 110.8
H52A C52 H52B 108.9
C54 C53 C52 102.1(2)
C54 C53 H53A 111.3
C52 C53 H53A 111.3
C54 C53 H53B 111.3
C52 C53 H53B 111.3
H53A C53 H53B 109.2
C53 C54 C55 102.0(2)
C53 C54 H54A 111.4
C55 C54 H54A 111.4
C53 C54 H54B 111.4
C55 C54 H54B 111.4
H54A C54 H54B 109.2
O6 C55 C54 105.6(2)
O6 C55 H55A 110.6
C54 C55 H55A 110.6
O6 C55 H55B 110.6
C54 C55 H55B 110.6
H55A C55 H55B 108.8
Cl1 C56 Cl2 111.93(14)
Cl1 C56 H56A 109.2
Cl2 C56 H56A 109.2
Cl1 C56 H56B 109.2
Cl2 C56 H56B 109.2
H56A C56 H56B 107.9
O2 Li O6 137.2(3)
O2 Li O5 81.67(17)
O6 Li O5 140.8(2)

loop_
_geom_bond_atom_site_label_1
_geom_bond_atom_site_label_2
_geom_bond_distance
Ti O1 1.7593(14)
Ti O3 1.8349(14)
Ti O4 1.8973(14)
Ti O5 1.9559(14)
Ti O2 2.0181(14)
Cl2 C56 1.754(3)
O1 C1 1.414(3)
O2 C4 1.351(2)
O2 Li 1.836(4)
O3 C16 1.356(2)
O4 C28 1.360(2)
O5 C40 1.356(2)
O5 Li 1.904(5)
O6 C52 1.443(3)
O6 C55 1.450(3)
O6 Li 1.842(4)
C1 C2 1.420(4)
C1 C3 1.498(4)
C1 H1 0.9994
C2 H2A 0.9800
C2 H2B 0.9800
C2 H2C 0.9799
C3 H3A 0.9800
C3 H3B 0.9800
C3 H3C 0.9800
C4 C5 1.408(3)
C4 C9 1.414(3)
C5 C6 1.392(3)
C5 C17 1.497(3)
C6 C7 1.387(3)
C6 H6 0.9500
C7 C8 1.389(3)
C7 H7 0.9500
C8 C9 1.394(3)
C8 H8 0.9500
C9 C10 1.495(3)
C10 C15 1.394(3)
C10 C11 1.398(3)
C11 C12 1.387(3)
C11 H11 0.9500
C12 C13 1.389(3)
C12 H12 0.9501
C13 C51 1.381(4)
C13 H13 0.9500
C14 C50 1.387(4)
C14 C46 1.402(4)
C14 H14 0.9500
C15 C51 1.385(3)
C15 H15 0.9500
C16 C17 1.409(3)
C16 C21 1.409(3)
C17 C18 1.396(3)
C18 C19 1.385(4)
C18 H18 0.9500
C19 C20 1.378(4)
C19 H19 0.9501
C20 C21 1.393(3)
C20 H20 0.9500
C21 C22 1.494(3)
C22 C27 1.398(3)
C22 C23 1.406(3)
C23 C24 1.382(4)
C23 H23 0.9500
C24 C25 1.380(4)
C24 H24 0.9500
C25 C26 1.381(3)
C25 H25 0.9499
C26 C27 1.388(3)
C26 H26 0.9500
C27 H27 0.9500
C28 C33 1.410(3)
C28 C29 1.414(3)
C29 C30 1.398(3)
C29 C41 1.480(3)
C30 C31 1.377(4)
C30 H30 0.9500
C31 C32 1.384(4)
C31 H31 0.9500
C32 C33 1.394(3)
C32 H32 0.9499
C33 C34 1.496(3)
C34 C35 1.394(3)
C34 C39 1.408(3)
C35 C36 1.383(3)
C35 H35 0.9500
C36 C37 1.386(4)
C36 H36 0.9499
C37 C38 1.381(4)
C37 H37 0.9501
C38 C39 1.385(4)
C38 H38 0.9500
C40 C41 1.405(3)
C40 C45 1.418(3)
C41 C42 1.402(3)
C42 C43 1.376(5)
C42 H42 0.9500
C43 C44 1.374(5)
C43 H43 0.9500
C44 C45 1.405(3)
C44 H44 0.9500
C45 C46 1.484(4)
C46 C47 1.397(4)
C47 C48 1.377(5)
C47 H47 0.9499
C48 C49 1.375(6)
C48 H48 0.9499
C49 C50 1.383(5)
C49 H49 0.9501
C50 H50 0.9501
Cl1 C56 1.739(3)
C51 H51 0.9499
C52 C53 1.513(4)
C52 H52A 0.9900
C52 H52B 0.9900
C53 C54 1.504(5)
C53 H53A 0.9900
C53 H53B 0.9900
C54 C55 1.506(4)
C54 H54A 0.9900
C54 H54B 0.9900
C55 H55A 0.9900
C55 H55B 0.9900
C56 H56A 0.9900
C56 H56B 0.9900

loop_
_geom_torsion_atom_site_label_1
_geom_torsion_atom_site_label_2
_geom_torsion_atom_site_label_3
_geom_torsion_atom_site_label_4
_geom_torsion
O3 Ti O1 C1 -14.9(5)
O4 Ti O1 C1 -116.6(5)
O5 Ti O1 C1 153.0(5)
O2 Ti O1 C1 75.9(5)
O1 Ti O2 C4 -44.27(13)
O3 Ti O2 C4 68.35(13)
O4 Ti O2 C4 175.83(16)
O5 Ti O2 C4 -160.89(14)
O1 Ti O2 Li 111.3(2)
O3 Ti O2 Li -136.1(2)
O4 Ti O2 Li -28.6(3)
O5 Ti O2 Li -5.3(2)
O1 Ti O3 C16 111.1(2)
O4 Ti O3 C16 -145.9(2)
O5 Ti O3 C16 -55.1(2)
O2 Ti O3 C16 15.6(2)
O1 Ti O4 C28 -44.05(15)
O3 Ti O4 C28 -158.43(15)
O5 Ti O4 C28 72.87(15)
O2 Ti O4 C28 95.5(2)
O1 Ti O5 C40 114.23(18)
O3 Ti O5 C40 -80.2(2)
O4 Ti O5 C40 15.84(18)
O2 Ti O5 C40 -156.65(19)
O1 Ti O5 Li -84.0(2)
O3 Ti O5 Li 81.6(2)
O4 Ti O5 Li 177.60(19)
O2 Ti O5 Li 5.11(19)
Ti O1 C1 C2 27.3(7)
Ti O1 C1 C3 164.1(3)
Li O2 C4 C5 140.7(3)
Ti O2 C4 C5 -75.60(19)
Li O2 C4 C9 -37.9(4)
Ti O2 C4 C9 105.88(17)
O2 C4 C5 C6 175.49(18)
C9 C4 C5 C6 -6.0(3)
O2 C4 C5 C17 -9.0(3)
C9 C4 C5 C17 169.53(18)
C4 C5 C6 C7 0.1(3)
C17 C5 C6 C7 -175.5(2)
C5 C6 C7 C8 4.5(3)
C6 C7 C8 C9 -3.2(3)
C7 C8 C9 C4 -2.5(3)
C7 C8 C9 C10 173.1(2)
O2 C4 C9 C8 -174.30(18)
C5 C4 C9 C8 7.2(3)
O2 C4 C9 C10 10.1(3)
C5 C4 C9 C10 -168.46(18)
C8 C9 C10 C15 -55.7(3)
C4 C9 C10 C15 119.9(2)
C8 C9 C10 C11 125.9(2)
C4 C9 C10 C11 -58.5(3)
C15 C10 C11 C12 -1.1(3)
C9 C10 C11 C12 177.3(2)
C10 C11 C12 C13 0.4(4)
C11 C12 C13 C51 0.4(4)
C11 C10 C15 C51 1.1(4)
C9 C10 C15 C51 -177.4(2)
Ti O3 C16 C17 -50.8(3)
Ti O3 C16 C21 130.89(19)
O3 C16 C17 C18 178.07(19)
C21 C16 C17 C18 -3.7(3)
O3 C16 C17 C5 -4.8(3)
C21 C16 C17 C5 173.43(19)
C6 C5 C17 C18 49.3(3)
C4 C5 C17 C18 -126.2(2)
C6 C5 C17 C16 -127.8(2)
C4 C5 C17 C16 56.7(3)
C16 C17 C18 C19 1.0(4)
C5 C17 C18 C19 -176.3(2)
C17 C18 C19 C20 1.7(4)
C18 C19 C20 C21 -1.7(4)
C19 C20 C21 C16 -1.0(4)
C19 C20 C21 C22 176.6(2)
O3 C16 C21 C20 -178.0(2)
C17 C16 C21 C20 3.7(3)
O3 C16 C21 C22 4.5(3)
C17 C16 C21 C22 -173.81(19)
C20 C21 C22 C27 -140.2(2)
C16 C21 C22 C27 37.3(3)
C20 C21 C22 C23 35.5(3)
C16 C21 C22 C23 -147.1(2)
C27 C22 C23 C24 1.8(3)
C21 C22 C23 C24 -174.1(2)
C22 C23 C24 C25 -1.2(4)
C23 C24 C25 C26 -0.1(4)
C24 C25 C26 C27 0.7(4)
C25 C26 C27 C22 0.0(3)
C23 C22 C27 C26 -1.2(3)
C21 C22 C27 C26 174.6(2)
Ti O4 C28 C33 103.00(19)
Ti O4 C28 C29 -77.4(2)
O4 C28 C29 C30 174.4(2)
C33 C28 C29 C30 -6.0(3)
O4 C28 C29 C41 -13.2(3)
C33 C28 C29 C41 166.5(2)
C28 C29 C30 C31 2.6(4)
C41 C29 C30 C31 -169.9(3)
C29 C30 C31 C32 1.9(5)
C30 C31 C32 C33 -3.1(5)
C31 C32 C33 C28 -0.2(4)
C31 C32 C33 C34 179.4(3)
O4 C28 C33 C32 -175.6(2)
C29 C28 C33 C32 4.8(3)
O4 C28 C33 C34 4.8(3)
C29 C28 C33 C34 -174.8(2)
C32 C33 C34 C35 -144.4(2)
C28 C33 C34 C35 35.2(3)
C32 C33 C34 C39 32.6(3)
C28 C33 C34 C39 -147.8(2)
C39 C34 C35 C36 0.8(3)
C33 C34 C35 C36 177.8(2)
C34 C35 C36 C37 -0.5(4)
C35 C36 C37 C38 0.0(4)
C36 C37 C38 C39 0.1(4)
C37 C38 C39 C34 0.2(4)
C35 C34 C39 C38 -0.7(3)
C33 C34 C39 C38 -177.8(2)
Li O5 C40 C41 139.1(3)
Ti O5 C40 C41 -62.9(3)
Li O5 C40 C45 -37.6(3)
Ti O5 C40 C45 120.40(18)
O5 C40 C41 C42 -169.29(19)
C45 C40 C41 C42 7.4(3)
O5 C40 C41 C29 13.8(3)
C45 C40 C41 C29 -169.58(19)
C30 C29 C41 C42 42.4(3)
C28 C29 C41 C42 -129.9(2)
C30 C29 C41 C40 -140.6(2)
C28 C29 C41 C40 47.0(3)
C40 C41 C42 C43 -1.9(3)
C29 C41 C42 C43 175.2(2)
C41 C42 C43 C44 -3.2(4)
C42 C43 C44 C45 3.1(4)
C43 C44 C45 C40 2.2(3)
C43 C44 C45 C46 -176.5(2)
O5 C40 C45 C44 169.21(18)
C41 C40 C45 C44 -7.5(3)
O5 C40 C45 C46 -12.1(3)
C41 C40 C45 C46 171.18(19)
C50 C14 C46 C47 -1.2(4)
C50 C14 C46 C45 -177.6(3)
C44 C45 C46 C47 -43.4(3)
C40 C45 C46 C47 137.9(2)
C44 C45 C46 C14 132.9(3)
C40 C45 C46 C14 -45.8(3)
C14 C46 C47 C48 0.4(4)
C45 C46 C47 C48 176.8(3)
C46 C47 C48 C49 0.6(5)
C47 C48 C49 C50 -0.9(6)
C48 C49 C50 C14 0.1(6)
C46 C14 C50 C49 1.0(5)
C12 C13 C51 C15 -0.4(4)
C10 C15 C51 C13 -0.3(4)
C55 O6 C52 C53 14.8(3)
Li O6 C52 C53 -167.9(3)
O6 C52 C53 C54 -34.2(3)
C52 C53 C54 C55 39.8(3)
C52 O6 C55 C54 10.6(3)
Li O6 C55 C54 -166.8(3)
C53 C54 C55 O6 -31.6(3)
C4 O2 Li O6 -33.2(7)
Ti O2 Li O6 179.9(4)
C4 O2 Li O5 152.3(2)
Ti O2 Li O5 5.3(2)
C52 O6 Li O2 157.2(4)
C55 O6 Li O2 -25.9(6)
C52 O6 Li O5 -31.4(7)
C55 O6 Li O5 145.5(4)
C40 O5 Li O2 157.88(17)
Ti O5 Li O2 -5.5(2)
C40 O5 Li O6 -16.2(7)
Ti O5 Li O6 -179.6(5)
